data_7052032
loop_
_publ_author_name
'Lazar, Adina N.'
'Danylyuk, Oksana'
'Suwinska, Kinga'
'Kassab, Rima'
'Coleman, Anthony W.'

_publ_section_title
;
 Stepped layers in the complexes of para-sulfonatocalix[6]arene with
 dimethylammonium and bis-6-aminohexylammonium cations
;
_journal_issue 12
_journal_name_full 'New Journal of Chemistry'
_journal_page_first 2116
_journal_paper_doi 10.1039/b811130h
_journal_volume 32
_journal_year 2008
_chemical_formula_moiety 'C42 H30 O24 S6, 2(C3 H7 N O), 6(C2 H8 N)'
_chemical_formula_sum 'C60 H92 N8 O26 S6'
_chemical_formula_weight 1533.84
_chemical_name_systematic
;
?
;
_space_group_IT_number 2
_symmetry_cell_setting triclinic
_symmetry_space_group_name_Hall '-P 1'
_symmetry_space_group_name_H-M 'P -1'
_atom_sites_solution_hydrogens geom
_atom_sites_solution_primary direct
_atom_sites_solution_secondary difmap
_audit_creation_method SHELXL-97
_cell_angle_alpha 87.975(2)
_cell_angle_beta 70.696(2)
_cell_angle_gamma 75.688(2)
_cell_formula_units_Z 1
_cell_length_a 12.2408(5)
_cell_length_b 12.4420(5)
_cell_length_c 12.8054(5)
_cell_measurement_reflns_used 4279
_cell_measurement_temperature 100(2)
_cell_measurement_theta_max 21.97
_cell_measurement_theta_min 2.55
_cell_volume 1781.19(13)
_computing_cell_refinement 'Denzo and Scalepak (Otwinowski & Minor, 1997)'
_computing_data_collection 'Collect data collection software (Nonius B.V., 1998)'
_computing_data_reduction 'Denzo and Scalepak (Otwinowski & Minor, 1997)'
_computing_molecular_graphics 'ORTEP-3 (Johnson & Burnet, 1996)'
_computing_structure_refinement 'SHELXL-97 (Sheldrick, 1997)'
_computing_structure_solution 'SHELXS-97 (Sheldrick, 1990)'
_diffrn_ambient_temperature 100(2)
_diffrn_detector_area_resol_mean 9.1
_diffrn_measured_fraction_theta_full 0.995
_diffrn_measured_fraction_theta_max 0.995
_diffrn_measurement_device_type KappaCCD
_diffrn_measurement_method '\f and \w scans'
_diffrn_radiation_monochromator graphite
_diffrn_radiation_source 'fine-focus sealed tube'
_diffrn_radiation_type MoK\a
_diffrn_radiation_wavelength 0.71073
_diffrn_reflns_av_R_equivalents 0.0325
_diffrn_reflns_av_sigmaI/netI 0.0441
_diffrn_reflns_limit_h_max 12
_diffrn_reflns_limit_h_min -12
_diffrn_reflns_limit_k_max 12
_diffrn_reflns_limit_k_min -12
_diffrn_reflns_limit_l_max 13
_diffrn_reflns_limit_l_min -13
_diffrn_reflns_number 22771
_diffrn_reflns_theta_full 21.26
_diffrn_reflns_theta_max 21.26
_diffrn_reflns_theta_min 3.04
_exptl_absorpt_coefficient_mu 0.277
_exptl_absorpt_correction_type none
_exptl_crystal_colour colourless
_exptl_crystal_density_diffrn 1.430
_exptl_crystal_density_method 'not measured'
_exptl_crystal_description plate
_exptl_crystal_F_000 812
_exptl_crystal_size_max 0.40
_exptl_crystal_size_mid 0.25
_exptl_crystal_size_min 0.05
_refine_diff_density_max 0.955
_refine_diff_density_min -0.444
_refine_diff_density_rms 0.068
_refine_ls_extinction_expression Fc^*^=kFc[1+0.001xFc^2^\l^3^/sin(2\q)]^-1/4^
_refine_ls_extinction_method SHELXL
_refine_ls_goodness_of_fit_ref 1.148
_refine_ls_hydrogen_treatment mixed
_refine_ls_matrix_type full
_refine_ls_number_parameters 466
_refine_ls_number_reflns 3941
_refine_ls_number_restraints 0
_refine_ls_restrained_S_all 1.148
_refine_ls_R_factor_all 0.0786
_refine_ls_R_factor_gt 0.0648
_refine_ls_shift/su_max 0.000
_refine_ls_shift/su_mean 0.000
_refine_ls_structure_factor_coef Fsqd
_refine_ls_weighting_details 'calc w=1/[\s^2^(Fo^2^)+(0.0468P)^2^+6.3662P] where P=(Fo^2^+2Fc^2^)/3'
_refine_ls_weighting_scheme calc
_refine_ls_wR_factor_gt 0.1413
_refine_ls_wR_factor_ref 0.1472
_reflns_number_gt 3439
_reflns_number_total 3941
_reflns_threshold_expression >2sigma(I)
_cod_data_source_file b811130h.txt
_cod_data_source_block c6s_dmf
_cod_depositor_comments
;
The following automatic conversions were performed:
'_symmetry_cell_setting' value 'Triclinic' changed to 'triclinic'
according to '/home/saulius/struct/CIF-dictionaries/cif_core.dic'
dictionary named 'cif_core.dic' version 2.4.1 from 2010-06-29.

Automatic conversion script
Id: cif_fix_enum 1527 2010-12-29 10:47:43Z saulius 
;
_cod_original_cell_volume 1781.17(12)
_cod_original_sg_symbol_H-M P-1
_cod_database_code 7052032

loop_
_symmetry_equiv_pos_as_xyz
'x, y, z'
'-x, -y, -z'

loop_
_atom_site_label
_atom_site_type_symbol
_atom_site_fract_x
_atom_site_fract_y
_atom_site_fract_z
_atom_site_U_iso_or_equiv
_atom_site_adp_type
_atom_site_occupancy
_atom_site_symmetry_multiplicity
_atom_site_calc_flag
_atom_site_refinement_flags
_atom_site_disorder_assembly
_atom_site_disorder_group
S1B S 0.40450(12) 0.62400(11) 0.67826(11) 0.0208(4) Uani 1 1 d . . .
S1A S 0.28434(13) 1.09741(12) 0.97863(11) 0.0242(4) Uani 1 1 d . . .
S1C S 0.17472(15) 0.48073(12) 0.19783(15) 0.0354(5) Uani 1 1 d . . .
O1B O 0.3909(3) 0.9606(3) 0.3444(3) 0.0183(9) Uani 1 1 d . . .
H1B H 0.3603 0.9471 0.2981 0.027 Uiso 1 1 calc R . .
O1C O 0.2896(3) 0.9123(3) 0.2054(3) 0.0173(9) Uani 1 1 d . . .
H1C H 0.2955 0.9380 0.1427 0.026 Uiso 1 1 calc R . .
O1A O 0.0768(3) 1.0670(3) 0.6279(3) 0.0207(9) Uani 1 1 d . . .
H1A H 0.1104 1.0967 0.5702 0.031 Uiso 1 1 calc R . .
O4B O 0.3550(3) 0.5342(3) 0.6581(3) 0.0294(10) Uani 1 1 d . . .
O4C O 0.0504(4) 0.4993(3) 0.2093(4) 0.0409(12) Uani 1 1 d . . .
O4A O 0.3187(3) 0.9813(3) 1.0069(3) 0.0313(10) Uani 1 1 d . . .
O2B O 0.3367(4) 0.6807(3) 0.7858(3) 0.0312(10) Uani 1 1 d . . .
O2C O 0.2141(4) 0.4098(3) 0.2766(3) 0.0390(11) Uani 1 1 d . . .
O3A O 0.3888(4) 1.1401(4) 0.9294(3) 0.0420(12) Uani 1 1 d . . .
O3B O 0.5314(3) 0.5860(3) 0.6605(3) 0.0318(10) Uani 1 1 d . . .
O3C O 0.2561(4) 0.4393(3) 0.0829(3) 0.0445(12) Uani 1 1 d . . .
C1C C 0.3272(4) 0.7205(4) 0.2428(4) 0.0129(12) Uani 1 1 d . . .
C5B C 0.4129(4) 0.7672(4) 0.3875(4) 0.0130(12) Uani 1 1 d . . .
O2A O 0.1935(4) 1.1653(3) 1.0695(3) 0.0370(11) Uani 1 1 d . . .
C1A C 0.0523(4) 1.0879(4) 0.8173(4) 0.0140(12) Uani 1 1 d . . .
C5A C 0.2510(4) 1.0673(4) 0.6781(4) 0.0116(12) Uani 1 1 d . . .
C3B C 0.3907(4) 0.7231(4) 0.5772(4) 0.0169(13) Uani 1 1 d . . .
C4B C 0.4144(4) 0.6892(4) 0.4681(4) 0.0152(13) Uani 1 1 d . . .
H4B H 0.4317 0.6124 0.4483 0.018 Uiso 1 1 calc R . .
C4C C 0.1265(5) 0.7073(4) 0.1908(4) 0.0195(13) Uani 1 1 d . . .
H4C H 0.0570 0.7021 0.1755 0.023 Uiso 1 1 calc R . .
C6B C 0.3877(4) 0.8794(4) 0.4190(4) 0.0123(12) Uani 1 1 d . . .
C2C C 0.2977(5) 0.6197(4) 0.2434(4) 0.0175(13) Uani 1 1 d . . .
H2C H 0.3458 0.5550 0.2626 0.021 Uiso 1 1 calc R . .
C6A C 0.1285(5) 1.0752(4) 0.7065(4) 0.0140(12) Uani 1 1 d . . .
C2A C 0.1008(4) 1.0967(4) 0.8992(4) 0.0158(13) Uani 1 1 d . . .
H2A H 0.0509 1.1054 0.9747 0.019 Uiso 1 1 calc R . .
C7C C 0.0775(5) 0.9113(4) 0.1554(4) 0.0191(13) Uani 1 1 d . . .
H7C1 H 0.0821 0.9772 0.1933 0.023 Uiso 1 1 calc R . .
H7C2 H 0.1118 0.9189 0.0747 0.023 Uiso 1 1 calc R . .
C6C C 0.2560(4) 0.8134(4) 0.2107(4) 0.0136(12) Uani 1 1 d . . .
C4A C 0.2956(5) 1.0781(4) 0.7630(4) 0.0155(12) Uani 1 1 d . . .
H4A H 0.3780 1.0752 0.7454 0.019 Uiso 1 1 calc R . .
C1B C 0.3618(4) 0.9147(4) 0.5300(4) 0.0127(12) Uani 1 1 d . . .
C5C C 0.1536(4) 0.8091(4) 0.1873(4) 0.0140(12) Uani 1 1 d . . .
C7A C 0.3320(4) 1.0379(4) 0.5612(4) 0.0137(12) Uani 1 1 d . . .
H7A1 H 0.4071 1.0600 0.5508 0.016 Uiso 1 1 calc R . .
H7A2 H 0.2934 1.0807 0.5105 0.016 Uiso 1 1 calc R . .
C3A C 0.2219(5) 1.0930(4) 0.8730(4) 0.0147(12) Uani 1 1 d . . .
C2B C 0.3646(4) 0.8353(4) 0.6069(4) 0.0155(12) Uani 1 1 d . . .
H2B H 0.3483 0.8574 0.6819 0.019 Uiso 1 1 calc R . .
C7B C 0.4377(4) 0.7279(4) 0.2688(4) 0.0149(12) Uani 1 1 d . . .
H7B1 H 0.4768 0.7794 0.2180 0.018 Uiso 1 1 calc R . .
H7B2 H 0.4947 0.6537 0.2539 0.018 Uiso 1 1 calc R . .
C3C C 0.1991(5) 0.6119(4) 0.2163(4) 0.0195(13) Uani 1 1 d . . .
C2Y C 0.2834(6) 0.3242(5) 0.5679(5) 0.0397(17) Uani 1 1 d . . .
H2Y1 H 0.3146 0.3691 0.6069 0.059 Uiso 1 1 calc R . .
H2Y2 H 0.3461 0.2578 0.5326 0.059 Uiso 1 1 calc R . .
H2Y3 H 0.2151 0.3021 0.6208 0.059 Uiso 1 1 calc R . .
C1Z C 0.5278(6) 0.2926(6) 0.0504(6) 0.0481(19) Uani 1 1 d . . .
H1Z1 H 0.5327 0.3449 0.1032 0.072 Uiso 1 1 calc R . .
H1Z2 H 0.5162 0.3321 -0.0142 0.072 Uiso 1 1 calc R . .
H1Z3 H 0.6021 0.2337 0.0266 0.072 Uiso 1 1 calc R . .
C1Y C 0.1603(6) 0.4958(5) 0.5253(6) 0.0508(19) Uani 1 1 d . . .
H1Y1 H 0.0943 0.4850 0.5900 0.076 Uiso 1 1 calc R . .
H1Y2 H 0.1288 0.5280 0.4670 0.076 Uiso 1 1 calc R . .
H1Y3 H 0.2007 0.5460 0.5463 0.076 Uiso 1 1 calc R . .
C2Z C 0.4343(6) 0.1708(5) 0.1917(5) 0.0353(16) Uani 1 1 d . . .
H2Z1 H 0.5086 0.1119 0.1676 0.053 Uiso 1 1 calc R . .
H2Z2 H 0.3658 0.1375 0.2116 0.053 Uiso 1 1 calc R . .
H2Z3 H 0.4314 0.2128 0.2562 0.053 Uiso 1 1 calc R . .
N1Y N 0.2456(5) 0.3886(4) 0.4843(4) 0.0400(14) Uani 1 1 d . . .
H1Y4 H 0.2114 0.3474 0.4518 0.048 Uiso 1 1 calc R . .
H1Y5 H 0.3120 0.4009 0.4302 0.048 Uiso 1 1 calc R . .
N1X N 0.2194(5) 0.4904(4) 0.8826(5) 0.0470(15) Uani 1 1 d . . .
H1X1 H 0.2655 0.5076 0.8145 0.056 Uiso 1 1 calc R . .
H1X2 H 0.2634 0.4840 0.9295 0.056 Uiso 1 1 calc R . .
N1Z N 0.4297(5) 0.2450(5) 0.1020(5) 0.0581(17) Uani 1 1 d . . .
H1Z4 H 0.4189 0.2066 0.0476 0.070 Uiso 1 1 calc R . .
H1Z5 H 0.3624 0.3024 0.1289 0.070 Uiso 1 1 calc R . .
C2X C 0.1959(6) 0.3842(5) 0.8710(5) 0.0375(16) Uani 1 1 d . . .
H2X1 H 0.1599 0.3582 0.9445 0.056 Uiso 1 1 calc R . .
H2X2 H 0.2711 0.3304 0.8317 0.056 Uiso 1 1 calc R . .
H2X3 H 0.1408 0.3918 0.8289 0.056 Uiso 1 1 calc R . .
C1X C 0.1099(6) 0.5854(5) 0.9263(5) 0.0419(17) Uani 1 1 d . . .
H1X1 H 0.0591 0.5900 0.8802 0.063 Uiso 1 1 calc R . .
H1X2 H 0.1342 0.6550 0.9242 0.063 Uiso 1 1 calc R . .
H1X3 H 0.0652 0.5730 1.0028 0.063 Uiso 1 1 calc R . .
N1S N 0.0145(4) 0.7952(3) 0.6136(3) 0.0181(11) Uani 1 1 d . . .
O1S O -0.1364(4) 0.7896(4) 0.5480(3) 0.0398(11) Uani 1 1 d . . .
C3S C 0.0570(5) 0.7878(5) 0.7073(4) 0.0248(14) Uani 1 1 d . . .
H3S1 H -0.0093 0.7866 0.7757 0.037 Uiso 1 1 calc R . .
H3S2 H 0.0883 0.8523 0.7111 0.037 Uiso 1 1 calc R . .
H3S3 H 0.1205 0.7196 0.6985 0.037 Uiso 1 1 calc R . .
C2S C 0.0968(5) 0.8093(5) 0.5051(4) 0.0269(14) Uani 1 1 d . . .
H2S1 H 0.0754 0.7783 0.4474 0.040 Uiso 1 1 calc R . .
H2S2 H 0.1785 0.7706 0.5003 0.040 Uiso 1 1 calc R . .
H2S3 H 0.0918 0.8886 0.4945 0.040 Uiso 1 1 calc R . .
C1S C -0.0940(5) 0.7868(5) 0.6252(5) 0.0278(15) Uani 1 1 d . . .
H1S1 H -0.139(5) 0.783(4) 0.706(5) 0.033 Uiso 1 1 d . . .

loop_
_atom_site_aniso_label
_atom_site_aniso_U_11
_atom_site_aniso_U_22
_atom_site_aniso_U_33
_atom_site_aniso_U_23
_atom_site_aniso_U_13
_atom_site_aniso_U_12
S1B 0.0236(9) 0.0165(8) 0.0224(9) 0.0074(6) -0.0100(7) -0.0027(7)
S1A 0.0271(9) 0.0358(9) 0.0190(9) 0.0062(7) -0.0129(7) -0.0180(7)
S1C 0.0405(11) 0.0190(9) 0.0633(12) 0.0095(8) -0.0369(10) -0.0113(7)
O1B 0.024(2) 0.016(2) 0.020(2) 0.0053(17) -0.0123(18) -0.0067(16)
O1C 0.018(2) 0.017(2) 0.019(2) 0.0066(16) -0.0101(18) -0.0054(17)
O1A 0.022(2) 0.027(2) 0.019(2) 0.0039(17) -0.0127(19) -0.0093(17)
O4B 0.036(3) 0.020(2) 0.033(2) 0.0073(18) -0.012(2) -0.0089(19)
O4C 0.035(3) 0.027(2) 0.078(3) 0.010(2) -0.035(2) -0.016(2)
O4A 0.036(3) 0.035(2) 0.031(2) 0.0162(19) -0.021(2) -0.012(2)
O2B 0.044(3) 0.026(2) 0.016(2) 0.0018(18) -0.005(2) -0.003(2)
O2C 0.056(3) 0.023(2) 0.055(3) 0.015(2) -0.037(2) -0.017(2)
O3A 0.047(3) 0.075(3) 0.029(2) 0.025(2) -0.025(2) -0.047(3)
O3B 0.019(2) 0.035(2) 0.038(2) 0.0189(19) -0.0112(19) -0.0010(19)
O3C 0.062(3) 0.033(3) 0.035(3) -0.016(2) -0.021(2) 0.002(2)
C1C 0.012(3) 0.017(3) 0.008(3) -0.004(2) 0.000(2) -0.003(2)
C5B 0.005(3) 0.019(3) 0.017(3) 0.003(3) -0.007(2) -0.003(2)
O2A 0.045(3) 0.045(3) 0.028(2) -0.003(2) -0.017(2) -0.017(2)
C1A 0.013(3) 0.009(3) 0.022(3) 0.004(2) -0.010(3) -0.001(2)
C5A 0.014(3) 0.006(3) 0.016(3) 0.002(2) -0.008(3) 0.000(2)
C3B 0.016(3) 0.020(3) 0.018(3) 0.002(3) -0.012(3) -0.003(2)
C4B 0.007(3) 0.013(3) 0.023(3) -0.003(3) -0.005(3) 0.002(2)
C4C 0.017(3) 0.018(3) 0.029(3) -0.003(3) -0.014(3) -0.004(3)
C6B 0.005(3) 0.010(3) 0.024(3) 0.007(3) -0.008(2) -0.001(2)
C2C 0.020(3) 0.014(3) 0.020(3) 0.002(2) -0.010(3) -0.002(3)
C6A 0.019(3) 0.005(3) 0.018(3) 0.002(2) -0.009(3) 0.001(2)
C2A 0.015(3) 0.014(3) 0.016(3) 0.003(2) 0.000(3) -0.005(2)
C7C 0.021(3) 0.020(3) 0.022(3) 0.007(2) -0.012(3) -0.009(3)
C6C 0.020(3) 0.009(3) 0.009(3) -0.003(2) -0.002(3) -0.002(2)
C4A 0.014(3) 0.012(3) 0.022(3) 0.005(2) -0.008(3) -0.005(2)
C1B 0.010(3) 0.014(3) 0.017(3) 0.002(2) -0.009(2) -0.002(2)
C5C 0.015(3) 0.020(3) 0.009(3) 0.004(2) -0.007(2) -0.004(2)
C7A 0.013(3) 0.013(3) 0.018(3) 0.004(2) -0.008(3) -0.003(2)
C3A 0.016(3) 0.010(3) 0.020(3) 0.000(2) -0.009(3) -0.002(2)
C2B 0.016(3) 0.015(3) 0.016(3) -0.001(3) -0.007(3) -0.003(2)
C7B 0.013(3) 0.011(3) 0.019(3) 0.002(2) -0.008(2) 0.002(2)
C3C 0.024(3) 0.012(3) 0.027(3) 0.001(2) -0.016(3) 0.000(3)
C2Y 0.054(5) 0.026(4) 0.045(4) 0.013(3) -0.019(4) -0.017(3)
C1Z 0.042(4) 0.064(5) 0.043(4) 0.008(4) -0.012(4) -0.024(4)
C1Y 0.057(5) 0.041(4) 0.059(5) -0.003(4) -0.031(4) -0.003(4)
C2Z 0.036(4) 0.041(4) 0.027(4) 0.012(3) -0.013(3) -0.003(3)
N1Y 0.033(3) 0.049(4) 0.039(3) 0.011(3) -0.013(3) -0.012(3)
N1X 0.041(4) 0.054(4) 0.045(4) 0.010(3) -0.009(3) -0.017(3)
N1Z 0.048(4) 0.043(4) 0.079(5) 0.018(3) -0.019(3) -0.010(3)
C2X 0.038(4) 0.033(4) 0.044(4) 0.000(3) -0.017(3) -0.009(3)
C1X 0.037(4) 0.044(4) 0.046(4) 0.011(3) -0.016(3) -0.010(4)
N1S 0.012(3) 0.024(3) 0.016(3) 0.004(2) -0.005(2) -0.003(2)
O1S 0.029(3) 0.062(3) 0.037(3) 0.018(2) -0.021(2) -0.018(2)
C3S 0.022(3) 0.032(3) 0.021(3) -0.001(3) -0.009(3) -0.006(3)
C2S 0.015(3) 0.039(4) 0.026(4) 0.004(3) -0.007(3) -0.004(3)
C1S 0.027(4) 0.037(4) 0.021(4) 0.009(3) -0.010(3) -0.008(3)

loop_
_atom_type_symbol
_atom_type_description
_atom_type_scat_dispersion_real
_atom_type_scat_dispersion_imag
_atom_type_scat_source
C C 0.0033 0.0016 'International Tables Vol C Tables 4.2.6.8 and 6.1.1.4'
H H 0.0000 0.0000 'International Tables Vol C Tables 4.2.6.8 and 6.1.1.4'
O O 0.0106 0.0060 'International Tables Vol C Tables 4.2.6.8 and 6.1.1.4'
S S 0.1246 0.1234 'International Tables Vol C Tables 4.2.6.8 and 6.1.1.4'
N N 0.0061 0.0033 'International Tables Vol C Tables 4.2.6.8 and 6.1.1.4'

loop_
_geom_angle_atom_site_label_1
_geom_angle_atom_site_label_2
_geom_angle_atom_site_label_3
_geom_angle
_geom_angle_site_symmetry_1
_geom_angle_site_symmetry_3
_geom_angle_publ_flag
O3B S1B O2B 113.2(2) . . ?
O3B S1B O4B 111.8(2) . . ?
O2B S1B O4B 111.7(2) . . ?
O3B S1B C3B 105.7(2) . . ?
O2B S1B C3B 106.9(2) . . ?
O4B S1B C3B 107.2(2) . . ?
O2A S1A O3A 114.5(3) . . ?
O2A S1A O4A 112.4(2) . . ?
O3A S1A O4A 110.8(3) . . ?
O2A S1A C3A 107.3(2) . . ?
O3A S1A C3A 106.1(2) . . ?
O4A S1A C3A 105.1(2) . . ?
O4C S1C O2C 116.0(3) . . ?
O4C S1C O3C 112.5(3) . . ?
O2C S1C O3C 109.0(3) . . ?
O4C S1C C3C 106.7(2) . . ?
O2C S1C C3C 106.9(2) . . ?
O3C S1C C3C 104.9(3) . . ?
C2C C1C C6C 117.8(4) . . ?
C2C C1C C7B 120.8(4) . . ?
C6C C1C C7B 121.3(4) . . ?
C4B C5B C6B 118.6(5) . . ?
C4B C5B C7B 119.2(4) . . ?
C6B C5B C7B 122.2(4) . . ?
C2A C1A C6A 118.1(5) . . ?
C2A C1A C7C 121.7(5) . 2_576 ?
C6A C1A C7C 120.1(4) . 2_576 ?
C4A C5A C6A 118.0(5) . . ?
C4A C5A C7A 121.5(4) . . ?
C6A C5A C7A 120.3(4) . . ?
C4B C3B C2B 120.2(5) . . ?
C4B C3B S1B 120.6(4) . . ?
C2B C3B S1B 119.0(4) . . ?
C3B C4B C5B 120.3(5) . . ?
C5C C4C C3C 121.3(5) . . ?
O1B C6B C5B 122.3(4) . . ?
O1B C6B C1B 116.1(4) . . ?
C5B C6B C1B 121.5(4) . . ?
C3C C2C C1C 121.0(5) . . ?
O1A C6A C5A 121.8(4) . . ?
O1A C6A C1A 116.3(4) . . ?
C5A C6A C1A 121.9(4) . . ?
C1A C2A C3A 121.1(5) . . ?
C1A C7C C5C 115.2(4) 2_576 . ?
O1C C6C C5C 120.3(4) . . ?
O1C C6C C1C 117.2(4) . . ?
C5C C6C C1C 122.5(4) . . ?
C3A C4A C5A 121.2(5) . . ?
C2B C1B C6B 118.2(4) . . ?
C2B C1B C7A 122.0(4) . . ?
C6B C1B C7A 119.8(4) . . ?
C4C C5C C6C 117.6(4) . . ?
C4C C5C C7C 121.2(4) . . ?
C6C C5C C7C 121.1(4) . . ?
C5A C7A C1B 112.9(4) . . ?
C4A C3A C2A 119.5(5) . . ?
C4A C3A S1A 119.6(4) . . ?
C2A C3A S1A 120.7(4) . . ?
C1B C2B C3B 121.3(5) . . ?
C1C C7B C5B 114.3(4) . . ?
C2C C3C C4C 119.7(5) . . ?
C2C C3C S1C 120.5(4) . . ?
C4C C3C S1C 119.4(4) . . ?
C2Y N1Y C1Y 114.7(5) . . ?
C2X N1X C1X 115.2(5) . . ?
C1Z N1Z C2Z 119.4(6) . . ?
C1S N1S C3S 121.3(5) . . ?
C1S N1S C2S 120.8(5) . . ?
C3S N1S C2S 117.9(4) . . ?
O1S C1S N1S 125.2(6) . . ?

loop_
_geom_bond_atom_site_label_1
_geom_bond_atom_site_label_2
_geom_bond_distance
_geom_bond_site_symmetry_2
_geom_bond_publ_flag
S1B O3B 1.449(4) . ?
S1B O2B 1.451(4) . ?
S1B O4B 1.463(4) . ?
S1B C3B 1.775(5) . ?
S1A O2A 1.433(4) . ?
S1A O3A 1.447(4) . ?
S1A O4A 1.470(4) . ?
S1A C3A 1.769(5) . ?
S1C O4C 1.440(4) . ?
S1C O2C 1.441(4) . ?
S1C O3C 1.501(4) . ?
S1C C3C 1.768(5) . ?
O1B C6B 1.364(6) . ?
O1C C6C 1.383(6) . ?
O1A C6A 1.372(6) . ?
C1C C2C 1.387(7) . ?
C1C C6C 1.403(7) . ?
C1C C7B 1.521(7) . ?
C5B C4B 1.393(7) . ?
C5B C6B 1.397(7) . ?
C5B C7B 1.522(7) . ?
C1A C2A 1.385(7) . ?
C1A C6A 1.405(7) . ?
C1A C7C 1.508(7) 2_576 ?
C5A C4A 1.392(7) . ?
C5A C6A 1.401(7) . ?
C5A C7A 1.495(7) . ?
C3B C4B 1.389(7) . ?
C3B C2B 1.389(7) . ?
C4C C5C 1.383(7) . ?
C4C C3C 1.396(7) . ?
C6B C1B 1.411(7) . ?
C2C C3C 1.387(7) . ?
C2A C3A 1.396(7) . ?
C7C C1A 1.508(7) 2_576 ?
C7C C5C 1.510(7) . ?
C6C C5C 1.395(7) . ?
C4A C3A 1.389(7) . ?
C1B C2B 1.372(7) . ?
C1B C7A 1.521(7) . ?
C2Y N1Y 1.444(7) . ?
C1Z N1Z 1.425(8) . ?
C1Y N1Y 1.464(8) . ?
C2Z N1Z 1.455(8) . ?
N1X C2X 1.443(8) . ?
N1X C1X 1.508(8) . ?
N1S C1S 1.316(7) . ?
N1S C3S 1.449(7) . ?
N1S C2S 1.457(7) . ?
O1S C1S 1.255(7) . ?

loop_
_geom_hbond_atom_site_label_D
_geom_hbond_atom_site_label_H
_geom_hbond_atom_site_label_A
_geom_hbond_distance_DH
_geom_hbond_distance_HA
_geom_hbond_distance_DA
_geom_hbond_angle_DHA
_geom_hbond_site_symmetry_A
O1B H1B O1C 0.84 1.80 2.641(5) 176.1 .
O1C H1C O4A 0.84 1.75 2.592(5) 174.8 1_554
N1Y H1Y4 O1S 0.92 2.13 2.961(7) 150.3 2_566
N1Y H1Y4 O2C 0.92 2.34 2.806(6) 111.0 .
N1Y H1Y5 O3B 0.92 1.93 2.834(6) 167.6 2_666
N1X H1X1 O4B 0.92 2.00 2.916(6) 172.6 .
N1X H1X1 O2B 0.92 2.49 3.083(6) 122.6 .
N1X H1X2 O3C 0.92 2.00 2.773(7) 140.3 1_556
N1Z H1Z4 O3A 0.92 1.93 2.846(8) 174.3 1_544
N1Z H1Z5 O3C 0.92 2.07 2.861(7) 143.4 .
N1Z H1Z5 O2C 0.92 2.32 3.149(8) 150.3 .

loop_
_geom_torsion_atom_site_label_1
_geom_torsion_atom_site_label_2
_geom_torsion_atom_site_label_3
_geom_torsion_atom_site_label_4
_geom_torsion
_geom_torsion_site_symmetry_1
_geom_torsion_site_symmetry_2
_geom_torsion_site_symmetry_3
_geom_torsion_site_symmetry_4
_geom_torsion_publ_flag
O3B S1B C3B C4B 78.3(4) . . . . ?
O2B S1B C3B C4B -160.8(4) . . . . ?
O4B S1B C3B C4B -41.0(5) . . . . ?
O3B S1B C3B C2B -96.9(4) . . . . ?
O2B S1B C3B C2B 23.9(5) . . . . ?
O4B S1B C3B C2B 143.7(4) . . . . ?
C2B C3B C4B C5B 0.5(7) . . . . ?
S1B C3B C4B C5B -174.8(4) . . . . ?
C6B C5B C4B C3B 0.2(7) . . . . ?
C7B C5B C4B C3B -179.3(4) . . . . ?
C4B C5B C6B O1B 176.3(4) . . . . ?
C7B C5B C6B O1B -4.2(7) . . . . ?
C4B C5B C6B C1B -1.2(7) . . . . ?
C7B C5B C6B C1B 178.3(4) . . . . ?
C6C C1C C2C C3C -1.9(7) . . . . ?
C7B C1C C2C C3C -178.0(5) . . . . ?
C4A C5A C6A O1A 179.2(4) . . . . ?
C7A C5A C6A O1A -6.2(7) . . . . ?
C4A C5A C6A C1A -3.3(7) . . . . ?
C7A C5A C6A C1A 171.4(4) . . . . ?
C2A C1A C6A O1A -180.0(4) . . . . ?
C7C C1A C6A O1A 1.7(6) 2_576 . . . ?
C2A C1A C6A C5A 2.3(7) . . . . ?
C7C C1A C6A C5A -176.0(4) 2_576 . . . ?
C6A C1A C2A C3A 0.0(7) . . . . ?
C7C C1A C2A C3A 178.3(4) 2_576 . . . ?
C2C C1C C6C O1C -177.0(4) . . . . ?
C7B C1C C6C O1C -0.9(7) . . . . ?
C2C C1C C6C C5C 4.4(7) . . . . ?
C7B C1C C6C C5C -179.5(4) . . . . ?
C6A C5A C4A C3A 1.9(7) . . . . ?
C7A C5A C4A C3A -172.7(4) . . . . ?
O1B C6B C1B C2B -176.2(4) . . . . ?
C5B C6B C1B C2B 1.4(7) . . . . ?
O1B C6B C1B C7A 3.8(6) . . . . ?
C5B C6B C1B C7A -178.6(4) . . . . ?
C3C C4C C5C C6C -0.3(8) . . . . ?
C3C C4C C5C C7C 177.7(5) . . . . ?
O1C C6C C5C C4C 178.1(4) . . . . ?
C1C C6C C5C C4C -3.3(7) . . . . ?
O1C C6C C5C C7C 0.1(7) . . . . ?
C1C C6C C5C C7C 178.6(5) . . . . ?
C1A C7C C5C C4C 29.0(7) 2_576 . . . ?
C1A C7C C5C C6C -153.1(5) 2_576 . . . ?
C4A C5A C7A C1B 97.2(5) . . . . ?
C6A C5A C7A C1B -77.3(5) . . . . ?
C2B C1B C7A C5A -28.9(6) . . . . ?
C6B C1B C7A C5A 151.1(4) . . . . ?
C5A C4A C3A C2A 0.3(7) . . . . ?
C5A C4A C3A S1A 176.0(4) . . . . ?
C1A C2A C3A C4A -1.2(7) . . . . ?
C1A C2A C3A S1A -176.9(4) . . . . ?
O2A S1A C3A C4A 151.5(4) . . . . ?
O3A S1A C3A C4A 28.7(5) . . . . ?
O4A S1A C3A C4A -88.7(4) . . . . ?
O2A S1A C3A C2A -32.8(5) . . . . ?
O3A S1A C3A C2A -155.6(4) . . . . ?
O4A S1A C3A C2A 87.0(4) . . . . ?
C6B C1B C2B C3B -0.7(7) . . . . ?
C7A C1B C2B C3B 179.3(4) . . . . ?
C4B C3B C2B C1B -0.2(7) . . . . ?
S1B C3B C2B C1B 175.1(4) . . . . ?
C2C C1C C7B C5B -98.5(5) . . . . ?
C6C C1C C7B C5B 85.5(6) . . . . ?
C4B C5B C7B C1C 89.5(5) . . . . ?
C6B C5B C7B C1C -90.1(5) . . . . ?
C1C C2C C3C C4C -1.6(8) . . . . ?
C1C C2C C3C S1C 170.8(4) . . . . ?
C5C C4C C3C C2C 2.8(8) . . . . ?
C5C C4C C3C S1C -169.7(4) . . . . ?
O4C S1C C3C C2C 160.4(4) . . . . ?
O2C S1C C3C C2C 35.6(5) . . . . ?
O3C S1C C3C C2C -80.0(5) . . . . ?
O4C S1C C3C C4C -27.1(5) . . . . ?
O2C S1C C3C C4C -151.9(4) . . . . ?
O3C S1C C3C C4C 92.5(5) . . . . ?
C3S N1S C1S O1S -178.3(5) . . . . ?
C2S N1S C1S O1S 0.1(9) . . . . ?
